data_1540646
loop_
_publ_author_name
'Sch\"adle, Dorothea'
'Maichle-M\"ossmer, C\"acilia'
'T\"ornroos, Karl'
'Anwander, Reiner'

_publ_section_title
;
 Holmium(III) Supermesityl-Imide Complexes Bearing Methylaluminato/Gallato
 Ligands
;
_journal_issue 4
_journal_name_full Inorganics
_journal_page_first 500
_journal_paper_doi 10.3390/inorganics3040500
_journal_volume 3
_journal_year 2015
_chemical_formula_sum 'C44 H82 Ga2 Ho2 N2'
_chemical_formula_weight 1108.41
_space_group_crystal_system triclinic
_space_group_IT_number 2
_space_group_name_Hall '-P 1'
_space_group_name_H-M_alt 'P -1'
_symmetry_space_group_name_Hall '-P 1'
_symmetry_space_group_name_H-M 'P -1'
_atom_sites_solution_hydrogens geom
_audit_creation_method SHELXL-2014/7
_cell_angle_alpha 65.090(3)
_cell_angle_beta 83.184(3)
_cell_angle_gamma 84.962(4)
_cell_formula_units_Z 1
_cell_length_a 10.1896(4)
_cell_length_b 11.5565(5)
_cell_length_c 11.5966(5)
_cell_measurement_reflns_used 17591
_cell_measurement_temperature 173(2)
_cell_measurement_theta_max 59.15
_cell_measurement_theta_min 5.33
_cell_volume 1228.69(9)
_computing_cell_refinement X-Area
_computing_data_collection X-Area
_computing_data_reduction X-Area
_computing_molecular_graphics Pov-ray/Otrep3
_computing_structure_refinement 'SHELXL-2014/7 (Sheldrick, 2014)'
_computing_structure_solution 'SHELXS-97 (Sheldrick, 1990)'
_diffrn_ambient_temperature 173(2)
_diffrn_measured_fraction_theta_full 0.998
_diffrn_measured_fraction_theta_max 0.999
_diffrn_measurement_device_type 'Stoe IPDS2T'
_diffrn_measurement_method 'Phi scans'
_diffrn_radiation_monochromator graphite
_diffrn_radiation_source 'fine-focus sealed tube'
_diffrn_radiation_type MoK\a
_diffrn_radiation_wavelength 0.71073
_diffrn_reflns_av_R_equivalents 0.0547
_diffrn_reflns_av_unetI/netI 0.0375
_diffrn_reflns_laue_measured_fraction_full 0.998
_diffrn_reflns_laue_measured_fraction_max 0.999
_diffrn_reflns_limit_h_max 13
_diffrn_reflns_limit_h_min -13
_diffrn_reflns_limit_k_max 14
_diffrn_reflns_limit_k_min -14
_diffrn_reflns_limit_l_max 14
_diffrn_reflns_limit_l_min -14
_diffrn_reflns_number 19390
_diffrn_reflns_point_group_measured_fraction_full 0.998
_diffrn_reflns_point_group_measured_fraction_max 0.999
_diffrn_reflns_theta_full 25.242
_diffrn_reflns_theta_max 27.100
_diffrn_reflns_theta_min 2.924
_exptl_absorpt_coefficient_mu 4.297
_exptl_absorpt_correction_T_max 0.91310
_exptl_absorpt_correction_T_min 0.59821
_exptl_absorpt_correction_type numerical
_exptl_absorpt_process_details MulAbs/Platon
_exptl_crystal_colour yellow
_exptl_crystal_density_diffrn 1.498
_exptl_crystal_description plate
_exptl_crystal_F_000 556
_exptl_crystal_size_max 0.200
_exptl_crystal_size_mid 0.200
_exptl_crystal_size_min 0.100
_refine_diff_density_max 0.891
_refine_diff_density_min -1.127
_refine_diff_density_rms 0.103
_refine_ls_extinction_method none
_refine_ls_goodness_of_fit_ref 1.082
_refine_ls_hydrogen_treatment constr
_refine_ls_matrix_type full
_refine_ls_number_parameters 239
_refine_ls_number_reflns 5384
_refine_ls_number_restraints 0
_refine_ls_restrained_S_all 1.082
_refine_ls_R_factor_all 0.0344
_refine_ls_R_factor_gt 0.0296
_refine_ls_shift/su_max 0.002
_refine_ls_shift/su_mean 0.000
_refine_ls_structure_factor_coef Fsqd
_refine_ls_weighting_details 'w=1/[\s^2^(Fo^2^)+(0.0311P)^2^+0.7918P] where P=(Fo^2^+2Fc^2^)/3'
_refine_ls_weighting_scheme calc
_refine_ls_wR_factor_gt 0.0644
_refine_ls_wR_factor_ref 0.0661
_reflns_Friedel_coverage 0.000
_reflns_number_gt 5025
_reflns_number_total 5384
_reflns_threshold_expression 'I > 2\s(I)'
_cod_data_source_file Compound2.cif
_cod_data_source_block ds27transform
_cod_database_code 1540646
_shelx_shelxl_version_number 2014/7
_shelx_space_group_comment
;
The symmetry employed for this shelxl refinement is uniquely defined
by the following loop, which should always be used as a source of
symmetry information in preference to the above space-group names.
They are only intended as comments.
;
_shelx_estimated_absorpt_t_min 0.480
_shelx_estimated_absorpt_t_max 0.673

loop_
_space_group_symop_operation_xyz
'x, y, z'
'-x, -y, -z'

loop_
_atom_site_label
_atom_site_type_symbol
_atom_site_fract_x
_atom_site_fract_y
_atom_site_fract_z
_atom_site_U_iso_or_equiv
_atom_site_adp_type
_atom_site_occupancy
_atom_site_site_symmetry_order
_atom_site_calc_flag
_atom_site_refinement_flags_posn
_atom_site_refinement_flags_adp
C1 C 0.9414(3) 0.2937(3) 0.2072(3) 0.0254(7) Uani 1 1 d . .
C2 C 0.8321(3) 0.2675(3) 0.3050(3) 0.0266(7) Uani 1 1 d . .
C3 C 0.7591(3) 0.1622(3) 0.3326(3) 0.0285(7) Uani 1 1 d . .
H3 H 0.6843 0.1479 0.3934 0.034 Uiso 1 1 calc R U
C4 C 0.7881(3) 0.0753(3) 0.2771(3) 0.0280(7) Uani 1 1 d . .
C5 C 0.9076(3) 0.0874(3) 0.2043(3) 0.0289(7) Uani 1 1 d . .
H5 H 0.9355 0.0240 0.1737 0.035 Uiso 1 1 calc R U
C6 C 0.9900(3) 0.1900(3) 0.1734(3) 0.0250(7) Uani 1 1 d . .
C7 C 0.8006(4) 0.3486(4) 0.3825(4) 0.0322(8) Uani 1 1 d . .
C8 C 0.9298(4) 0.3636(5) 0.4324(4) 0.0456(10) Uani 1 1 d . .
H8A H 0.9120 0.4207 0.4759 0.068 Uiso 1 1 calc R U
H8B H 0.9970 0.3998 0.3605 0.068 Uiso 1 1 calc R U
H8C H 0.9620 0.2798 0.4925 0.068 Uiso 1 1 calc R U
C9 C 0.7031(4) 0.2845(4) 0.4997(4) 0.0410(9) Uani 1 1 d . .
H9A H 0.6169 0.2809 0.4721 0.062 Uiso 1 1 calc R U
H9B H 0.6935 0.3339 0.5515 0.062 Uiso 1 1 calc R U
H9C H 0.7366 0.1977 0.5507 0.062 Uiso 1 1 calc R U
C10 C 0.7396(4) 0.4810(4) 0.3031(4) 0.0422(9) Uani 1 1 d . .
H10A H 0.6626 0.4714 0.2651 0.063 Uiso 1 1 calc R U
H10B H 0.8054 0.5308 0.2352 0.063 Uiso 1 1 calc R U
H10C H 0.7120 0.5254 0.3583 0.063 Uiso 1 1 calc R U
C11 C 0.6946(4) -0.0334(3) 0.3079(4) 0.0314(8) Uani 1 1 d . .
C12 C 0.5566(4) 0.0255(5) 0.2683(5) 0.0468(10) Uani 1 1 d . .
H12A H 0.5611 0.0732 0.1753 0.070 Uiso 1 1 calc R U
H12B H 0.5272 0.0835 0.3091 0.070 Uiso 1 1 calc R U
H12C H 0.4938 -0.0426 0.2953 0.070 Uiso 1 1 calc R U
C13 C 0.6826(5) -0.1170(4) 0.4513(4) 0.0483(11) Uani 1 1 d . .
H13A H 0.6211 -0.1847 0.4705 0.072 Uiso 1 1 calc R U
H13B H 0.6493 -0.0646 0.4974 0.072 Uiso 1 1 calc R U
H13C H 0.7696 -0.1554 0.4780 0.072 Uiso 1 1 calc R U
C14 C 0.7413(5) -0.1166(5) 0.2382(5) 0.0543(13) Uani 1 1 d . .
H14A H 0.8278 -0.1571 0.2648 0.081 Uiso 1 1 calc R U
H14B H 0.7490 -0.0640 0.1460 0.081 Uiso 1 1 calc R U
H14C H 0.6774 -0.1826 0.2587 0.081 Uiso 1 1 calc R U
C15 C 1.1395(3) 0.1754(3) 0.1295(3) 0.0277(7) Uani 1 1 d . .
C16 C 1.1823(3) 0.2650(3) -0.0089(4) 0.0307(8) Uani 1 1 d . .
H16A H 1.2758 0.2469 -0.0292 0.046 Uiso 1 1 calc R U
H16B H 1.1700 0.3539 -0.0193 0.046 Uiso 1 1 calc R U
H16C H 1.1286 0.2516 -0.0665 0.046 Uiso 1 1 calc R U
C17 C 1.1758(4) 0.0398(4) 0.1412(5) 0.0422(10) Uani 1 1 d . .
H17A H 1.1269 0.0223 0.0828 0.063 Uiso 1 1 calc R U
H17B H 1.1528 -0.0216 0.2291 0.063 Uiso 1 1 calc R U
H17C H 1.2710 0.0318 0.1192 0.063 Uiso 1 1 calc R U
C18 C 1.2214(4) 0.2002(4) 0.2192(4) 0.0417(9) Uani 1 1 d . .
H18A H 1.2057 0.1340 0.3061 0.063 Uiso 1 1 calc R U
H18B H 1.1953 0.2841 0.2185 0.063 Uiso 1 1 calc R U
H18C H 1.3156 0.1983 0.1901 0.063 Uiso 1 1 calc R U
C19 C 0.6838(4) 0.4172(4) -0.0125(4) 0.0384(9) Uani 1 1 d . .
H19A H 0.5900 0.4307 0.0111 0.058 Uiso 1 1 calc R U
H19B H 0.7310 0.4945 -0.0317 0.058 Uiso 1 1 calc R U
H19C H 0.7216 0.3453 0.0586 0.058 Uiso 1 1 calc R U
C20 C 0.8935(4) 0.2997(4) -0.1940(4) 0.0343(8) Uani 1 1 d . .
H20A H 0.9168 0.2359 -0.1104 0.052 Uiso 1 1 calc R U
H20B H 0.9567 0.3680 -0.2268 0.052 Uiso 1 1 calc R U
H20C H 0.8966 0.2591 -0.2534 0.052 Uiso 1 1 calc R U
C21 C 0.6754(5) 0.5386(4) -0.3262(5) 0.0509(11) Uani 1 1 d . .
H21A H 0.6380 0.5212 -0.3910 0.076 Uiso 1 1 calc R U
H21B H 0.7604 0.5789 -0.3613 0.076 Uiso 1 1 calc R U
H21C H 0.6144 0.5960 -0.3009 0.076 Uiso 1 1 calc R U
C22 C 0.5789(4) 0.2399(5) -0.1362(5) 0.0495(11) Uani 1 1 d . .
H22A H 0.4887 0.2702 -0.1198 0.074 Uiso 1 1 calc R U
H22B H 0.6036 0.1648 -0.0604 0.074 Uiso 1 1 calc R U
H22C H 0.5830 0.2170 -0.2089 0.074 Uiso 1 1 calc R U
Ga1 Ga 0.70267(4) 0.37643(4) -0.17534(4) 0.03110(10) Uani 1 1 d . .
Ho1 Ho 0.93200(2) 0.40325(2) -0.04176(2) 0.02265(6) Uani 1 1 d . .
N1 N 0.9913(3) 0.4139(3) 0.1377(3) 0.0225(5) Uani 1 1 d . .

loop_
_atom_site_aniso_label
_atom_site_aniso_U_11
_atom_site_aniso_U_22
_atom_site_aniso_U_33
_atom_site_aniso_U_23
_atom_site_aniso_U_13
_atom_site_aniso_U_12
C1 0.0263(16) 0.0261(16) 0.0248(17) -0.0110(14) -0.0045(13) -0.0014(13)
C2 0.0292(16) 0.0275(17) 0.0238(17) -0.0113(14) -0.0007(13) -0.0032(13)
C3 0.0272(16) 0.0313(18) 0.0265(17) -0.0122(15) 0.0020(14) -0.0044(14)
C4 0.0301(17) 0.0261(17) 0.0284(18) -0.0112(15) -0.0020(14) -0.0052(14)
C5 0.0335(17) 0.0278(17) 0.0275(18) -0.0140(15) -0.0021(14) 0.0001(14)
C6 0.0247(15) 0.0240(16) 0.0254(17) -0.0094(14) -0.0027(13) 0.0003(13)
C7 0.0378(19) 0.0319(18) 0.0294(19) -0.0162(16) 0.0038(15) -0.0059(15)
C8 0.049(2) 0.060(3) 0.041(2) -0.032(2) -0.0032(19) -0.012(2)
C9 0.053(2) 0.040(2) 0.035(2) -0.0218(18) 0.0121(18) -0.0123(18)
C10 0.053(2) 0.036(2) 0.037(2) -0.0178(18) 0.0081(18) 0.0016(18)
C11 0.0338(18) 0.0285(18) 0.0331(19) -0.0135(16) 0.0006(15) -0.0088(15)
C12 0.033(2) 0.050(3) 0.058(3) -0.021(2) -0.0059(19) -0.0075(18)
C13 0.060(3) 0.038(2) 0.040(2) -0.0065(19) -0.004(2) -0.016(2)
C14 0.050(3) 0.051(3) 0.078(4) -0.045(3) 0.015(2) -0.021(2)
C15 0.0233(16) 0.0294(17) 0.0328(19) -0.0151(15) -0.0048(14) 0.0026(13)
C16 0.0250(16) 0.0304(18) 0.037(2) -0.0155(16) 0.0039(14) -0.0023(14)
C17 0.038(2) 0.031(2) 0.053(3) -0.0160(19) 0.0025(19) 0.0067(16)
C18 0.0325(19) 0.053(3) 0.046(2) -0.026(2) -0.0134(17) 0.0085(18)
C19 0.0257(17) 0.048(2) 0.049(2) -0.027(2) -0.0023(16) -0.0016(16)
C20 0.0372(19) 0.037(2) 0.037(2) -0.0231(18) -0.0039(16) -0.0050(16)
C21 0.061(3) 0.040(2) 0.049(3) -0.013(2) -0.019(2) 0.002(2)
C22 0.043(2) 0.053(3) 0.063(3) -0.031(2) 0.000(2) -0.018(2)
Ga1 0.02859(19) 0.0327(2) 0.0359(2) -0.01624(18) -0.00841(16) -0.00338(16)
Ho1 0.02249(8) 0.02381(8) 0.02487(9) -0.01277(6) -0.00223(5) -0.00325(5)
N1 0.0241(13) 0.0223(13) 0.0230(14) -0.0109(11) -0.0034(11) -0.0007(11)

loop_
_atom_type_symbol
_atom_type_description
_atom_type_scat_dispersion_real
_atom_type_scat_dispersion_imag
_atom_type_scat_source
C C 0.0033 0.0016 'International Tables Vol C Tables 4.2.6.8 and 6.1.1.4'
H H 0.0000 0.0000 'International Tables Vol C Tables 4.2.6.8 and 6.1.1.4'
Ga Ga 0.2307 1.6083 'International Tables Vol C Tables 4.2.6.8 and 6.1.1.4'
Ho Ho -0.2175 4.6783 'International Tables Vol C Tables 4.2.6.8 and 6.1.1.4'
N N 0.0061 0.0033 'International Tables Vol C Tables 4.2.6.8 and 6.1.1.4'

loop_
_geom_angle_atom_site_label_1
_geom_angle_atom_site_label_2
_geom_angle_atom_site_label_3
_geom_angle
_geom_angle_site_symmetry_1
_geom_angle_site_symmetry_3
N1 C1 C6 119.5(3) . .
N1 C1 C2 123.7(3) . .
C6 C1 C2 116.6(3) . .
N1 C1 Ho1 60.42(16) . .
C6 C1 Ho1 79.12(19) . .
C2 C1 Ho1 127.8(2) . .
C3 C2 C1 117.9(3) . .
C3 C2 C7 120.0(3) . .
C1 C2 C7 122.0(3) . .
C2 C3 C4 124.4(3) . .
C5 C4 C3 116.3(3) . .
C5 C4 C11 123.5(3) . .
C3 C4 C11 120.1(3) . .
C4 C5 C6 122.7(3) . .
C5 C6 C1 118.7(3) . .
C5 C6 C15 118.9(3) . .
C1 C6 C15 121.3(3) . .
C5 C6 Ho1 114.4(2) . .
C1 C6 Ho1 69.87(18) . .
C15 C6 Ho1 96.3(2) . .
C9 C7 C10 107.1(3) . .
C9 C7 C2 112.0(3) . .
C10 C7 C2 112.3(3) . .
C9 C7 C8 106.8(3) . .
C10 C7 C8 109.6(3) . .
C2 C7 C8 109.0(3) . .
C14 C11 C13 108.7(4) . .
C14 C11 C4 112.4(3) . .
C13 C11 C4 109.9(3) . .
C14 C11 C12 108.6(4) . .
C13 C11 C12 108.5(3) . .
C4 C11 C12 108.6(3) . .
C17 C15 C16 106.1(3) . .
C17 C15 C18 107.7(3) . .
C16 C15 C18 109.0(3) . .
C17 C15 C6 111.3(3) . .
C16 C15 C6 115.0(3) . .
C18 C15 C6 107.5(3) . .
C22 Ga1 C21 117.5(2) . .
C22 Ga1 C20 107.06(18) . .
C21 Ga1 C20 109.73(19) . .
C22 Ga1 C19 105.66(19) . .
C21 Ga1 C19 107.94(19) . .
C20 Ga1 C19 108.63(15) . .
C22 Ga1 Ho1 133.67(15) . .
C21 Ga1 Ho1 108.74(14) . .
C20 Ga1 Ho1 56.85(10) . .
C19 Ga1 Ho1 54.50(10) . .
N1 Ho1 N1 84.68(11) 2_765 .
N1 Ho1 C1 116.45(10) 2_765 .
N1 Ho1 C1 31.78(10) . .
N1 Ho1 C6 134.50(10) 2_765 .
N1 Ho1 C6 57.12(10) . .
C1 Ho1 C6 31.01(10) . .
N1 Ho1 Ga1 110.80(7) 2_765 .
N1 Ho1 Ga1 145.34(7) . .
C1 Ho1 Ga1 123.33(7) . .
C6 Ho1 Ga1 114.69(7) . .
N1 Ho1 Ho1 44.56(7) 2_765 2_765
N1 Ho1 Ho1 40.12(7) . 2_765
C1 Ho1 Ho1 71.90(7) . 2_765
C6 Ho1 Ho1 94.08(7) . 2_765
Ga1 Ho1 Ho1 144.046(11) . 2_765
C1 N1 Ho1 176.8(2) . 2_765
C1 N1 Ho1 87.80(18) . .
Ho1 N1 Ho1 95.32(11) 2_765 .

loop_
_geom_bond_atom_site_label_1
_geom_bond_atom_site_label_2
_geom_bond_distance
_geom_bond_site_symmetry_2
C1 N1 1.386(4) .
C1 C6 1.443(5) .
C1 C2 1.445(5) .
C1 Ho1 2.629(3) .
C2 C3 1.382(5) .
C2 C7 1.542(5) .
C3 C4 1.399(5) .
C4 C5 1.379(5) .
C4 C11 1.538(5) .
C5 C6 1.409(5) .
C6 C15 1.565(5) .
C6 Ho1 2.750(3) .
C7 C9 1.531(5) .
C7 C10 1.535(6) .
C7 C8 1.551(5) .
C11 C14 1.512(6) .
C11 C13 1.527(6) .
C11 C12 1.540(6) .
C15 C17 1.531(5) .
C15 C16 1.534(5) .
C15 C18 1.535(5) .
C19 Ga1 2.115(4) .
C20 Ga1 2.092(4) .
C21 Ga1 1.978(4) .
C22 Ga1 1.974(4) .
Ga1 Ho1 3.0573(4) .
Ho1 N1 2.102(3) 2_765
Ho1 N1 2.288(3) .
Ho1 Ho1 3.2474(3) 2_765
N1 Ho1 2.102(3) 2_765
